data_4347715
loop_
_publ_author_name
'Hollering, Manuela'
'Weiss, Daniel T.'
'Bitzer, Mario J.'
'Jandl, Christian'
'K\"uhn, Fritz E'

_publ_section_title
;
 Controlling Coordination Geometries: Ru-Carbene Complexes with Tetra-NHC
 Ligands.
;
_journal_issue 12
_journal_name_full 'Inorganic chemistry'
_journal_page_first 6010
_journal_page_last 6017
_journal_paper_doi 10.1021/acs.inorgchem.6b00509
_journal_volume 55
_journal_year 2016
_chemical_absolute_configuration ad
_chemical_compound_source 'see text'
_chemical_formula_moiety 'C23 H38 N8 P2 Ru, 2(F6 P), 2(C2 H3 N)'
_chemical_formula_sum 'C27 H44 F12 N10 P4 Ru'
_chemical_formula_weight 961.67
_space_group_IT_number 43
_space_group_name_Hall 'F 2 -2d'
_space_group_name_H-M_alt 'F d d 2'
_symmetry_cell_setting orthorhombic
_symmetry_Int_Tables_number 43
_symmetry_space_group_name_Hall 'F 2 -2d'
_symmetry_space_group_name_H-M 'F d d 2'
_atom_sites_solution_hydrogens geom
_cell_angle_alpha 90
_cell_angle_beta 90
_cell_angle_gamma 90
_cell_formula_units_Z 8
_cell_length_a 20.1959(6)
_cell_length_b 26.4637(8)
_cell_length_c 14.6327(4)
_cell_measurement_reflns_used 9955
_cell_measurement_temperature 123
_cell_measurement_theta_max 30.5131
_cell_measurement_theta_min 2.5373
_cell_volume 7820.6(4)
_computing_cell_refinement 'SAINT (Bruker, 2012)'
_computing_data_collection 'APEX II Control Software (Bruker, 2013)'
_computing_data_reduction 'SAINT (Bruker, 2012)'
_computing_molecular_graphics 'PLATON (Spek, 2011)'
_computing_publication_material 'PLATON (Spek, 2011), enCIFer (Allen, 2004)'
_computing_structure_refinement 'SHELXL2014 (Sheldrick, 2014), SHELXLE (Huebschle, 2011)'
_computing_structure_solution 'SHELXS97 (Sheldrick, 1997)'
_diffrn_ambient_temperature 123
_diffrn_detector ' CCD plate '
_diffrn_detector_area_resol_mean 16
_diffrn_measured_fraction_theta_full 0.999
_diffrn_measured_fraction_theta_max 1.000
_diffrn_measurement_device ' \k-geometry diffractometer '
_diffrn_measurement_device_type ' Bruker APEX-II CCD '
_diffrn_measurement_method ' phi- and omega-rotation '
_diffrn_radiation_monochromator 'MONTEL optic'
_diffrn_radiation_probe x-ray
_diffrn_radiation_source 'rotating anode FR591'
_diffrn_radiation_type MoK\a
_diffrn_radiation_wavelength 0.71073
_diffrn_reflns_av_R_equivalents 0.0518
_diffrn_reflns_av_sigmaI/netI 0.0173
_diffrn_reflns_limit_h_max 26
_diffrn_reflns_limit_h_min -26
_diffrn_reflns_limit_k_max 35
_diffrn_reflns_limit_k_min -35
_diffrn_reflns_limit_l_max 19
_diffrn_reflns_limit_l_min -19
_diffrn_reflns_number 77305
_diffrn_reflns_reduction_process
;
;
_diffrn_reflns_theta_full 25.24
_diffrn_reflns_theta_max 28.28
_diffrn_reflns_theta_min 1.88
_exptl_absorpt_coefficient_mu 0.658
_exptl_absorpt_correction_T_max 0.7461
_exptl_absorpt_correction_T_min 0.5287
_exptl_absorpt_correction_type multi-scan
_exptl_absorpt_process_details 'SADABS, Bruker, 2008b'
_exptl_crystal_colour colourless
_exptl_crystal_density_diffrn 1.633
_exptl_crystal_density_method 'Not Measured'
_exptl_crystal_description fragment
_exptl_crystal_F_000 3904
_exptl_crystal_size_max 0.563
_exptl_crystal_size_mid 0.259
_exptl_crystal_size_min 0.258
_refine_diff_density_max 0.492
_refine_diff_density_min -0.353
_refine_diff_density_rms 0.117
_refine_ls_abs_structure_details 'Flack (1983)'
_refine_ls_abs_structure_Flack 0.012(6)
_refine_ls_extinction_method none
_refine_ls_goodness_of_fit_ref 1.123
_refine_ls_hydrogen_treatment constr
_refine_ls_matrix_type full
_refine_ls_number_parameters 314
_refine_ls_number_reflns 4863
_refine_ls_number_restraints 286
_refine_ls_restrained_S_all 1.235
_refine_ls_R_factor_all 0.0225
_refine_ls_R_factor_gt 0.0219
_refine_ls_shift/su_max 0.001
_refine_ls_shift/su_mean 0.000
_refine_ls_structure_factor_coef Fsqd
_refine_ls_weighting_details 'W=1/[\S^2^(FO^2^)+(0.0380P)^2^+6.7590P] WHERE P=(FO^2^+2FC^2^)/3'
_refine_ls_weighting_scheme calc
_refine_ls_wR_factor_gt 0.0598
_refine_ls_wR_factor_ref 0.0604
_reflns_number_gt 4767
_reflns_number_total 4863
_reflns_threshold_expression i>2\s(i)
_cod_data_source_file ic6b00509_si_002.cif
_cod_data_source_block compound_1c
_cod_database_code 4347715

loop_
_symmetry_equiv_pos_site_id
_symmetry_equiv_pos_as_xyz
1 x,y,z
2 -x,-y,z
3 1/4-x,1/4+y,1/4+z
4 3/4+x,3/4-y,1/4+z
5 x,1/2+y,1/2+z
6 -x,1/2-y,1/2+z
7 1/4-x,3/4+y,3/4+z
8 3/4+x,1/4-y,3/4+z
9 1/2+x,y,1/2+z
10 1/2-x,-y,1/2+z
11 3/4-x,1/4+y,3/4+z
12 1/4+x,3/4-y,3/4+z
13 1/2+x,1/2+y,z
14 1/2-x,1/2-y,z
15 3/4-x,3/4+y,1/4+z
16 1/4+x,1/4-y,1/4+z

loop_
_atom_site_aniso_label
_atom_site_aniso_U_11
_atom_site_aniso_U_22
_atom_site_aniso_U_33
_atom_site_aniso_U_23
_atom_site_aniso_U_13
_atom_site_aniso_U_12
Ru1 0.0207(1) 0.0170(1) 0.0110(1) 0.0000 0.0000 0.0023(1)
P1 0.0310(3) 0.0174(3) 0.0172(4) 0.0022(3) 0.0041(2) 0.0023(2)
P2 0.0230(6) 0.0295(5) 0.0213(5) 0.0067(4) -0.0011(4) 0.0038(4)
P2A 0.031(3) 0.055(3) 0.046(3) 0.009(3) -0.002(2) 0.003(3)
N1 0.0288(11) 0.0319(11) 0.0169(10) 0.0043(8) -0.0026(8) 0.0040(9)
F1 0.0467(18) 0.066(2) 0.073(2) 0.0314(19) -0.0332(18) -0.0091(15)
N2 0.0235(12) 0.0306(12) 0.0195(12) 0.0032(8) -0.0026(9) 0.0034(8)
F2 0.0311(12) 0.065(2) 0.0496(18) 0.0216(15) -0.0142(12) -0.0013(12)
N3 0.0266(12) 0.0225(10) 0.0192(12) 0.0029(8) 0.0037(9) 0.0007(8)
F3 0.0367(13) 0.0422(13) 0.090(2) 0.0315(15) -0.0085(14) -0.0041(10)
N4 0.0304(12) 0.0203(10) 0.0150(10) 0.0019(7) 0.0043(9) 0.0016(7)
F4 0.094(3) 0.091(3) 0.0440(18) -0.0159(17) 0.0159(17) 0.030(2)
F5 0.0474(15) 0.0472(15) 0.083(2) 0.0315(15) -0.0141(15) -0.0113(12)
F6 0.089(2) 0.073(2) 0.0476(16) -0.0093(15) 0.0164(16) 0.0288(18)
C1 0.0355(14) 0.0382(13) 0.0181(12) 0.0079(11) 0.0002(10) 0.0022(11)
C2 0.0264(13) 0.0237(10) 0.0148(12) 0.0019(10) -0.0002(9) 0.0021(10)
C3 0.0324(15) 0.0449(17) 0.0240(13) 0.0062(11) -0.0081(11) 0.0060(12)
C4 0.0281(14) 0.0442(17) 0.0280(14) 0.0045(13) -0.0072(11) 0.0054(12)
C5 0.0246(11) 0.0299(12) 0.0220(12) 0.0003(10) 0.0015(10) -0.0009(9)
C6 0.0284(14) 0.0154(11) 0.0166(14) 0.0018(8) 0.0016(10) 0.0021(8)
C7 0.0313(14) 0.0301(12) 0.0244(13) 0.0040(11) 0.0103(11) -0.0027(11)
C8 0.0374(14) 0.0296(12) 0.0197(12) 0.0027(10) 0.0095(11) -0.0018(10)
C9 0.037(2) 0.038(2) 0.0135(17) 0.0000 0.0000 0.0061(13)
C10 0.0392(14) 0.0255(12) 0.0373(15) 0.0052(12) 0.0094(13) 0.0123(10)
C11 0.0618(18) 0.0200(11) 0.0230(13) -0.0033(10) 0.0017(13) -0.0020(12)
C12 0.0420(15) 0.0282(13) 0.0309(15) 0.0092(11) 0.0037(12) -0.0067(11)
F1A 0.037(5) 0.063(6) 0.060(6) 0.012(6) -0.008(5) 0.012(5)
F2A 0.041(4) 0.058(5) 0.058(6) -0.004(5) -0.015(4) 0.013(4)
F3A 0.059(5) 0.052(4) 0.069(5) 0.001(4) -0.020(5) 0.000(4)
F4A 0.046(4) 0.076(6) 0.055(4) 0.024(4) 0.007(4) 0.005(4)
F5A 0.055(5) 0.052(4) 0.077(5) -0.005(4) -0.007(5) 0.007(4)
F6A 0.043(4) 0.084(6) 0.051(4) 0.014(4) 0.001(4) -0.001(5)
N5 0.107(3) 0.055(2) 0.0405(19) -0.0096(15) 0.0137(19) -0.037(2)
C13 0.063(2) 0.0314(15) 0.0373(18) -0.0032(13) 0.0044(16) -0.0163(14)
C14 0.056(2) 0.0407(16) 0.0328(16) -0.0008(13) 0.0013(14) -0.0004(14)

loop_
_atom_site_label
_atom_site_type_symbol
_atom_site_thermal_displace_type
_atom_site_fract_x
_atom_site_fract_y
_atom_site_fract_z
_atom_site_occupancy
_atom_site_U_iso_or_equiv
_atom_site_calc_flag
_atom_site_refinement_flags
_atom_site_disorder_assembly
_atom_site_disorder_group
Ru1 Ru Uani 0.50000 0.50000 0.35785(2) 1.000 0.0162(1) d STP . .
P1 P Uani 0.50066(3) 0.41097(2) 0.34723(6) 1.000 0.0219(2) d . . .
P2 P Uani 0.61344(8) 0.28499(6) 0.59062(10) 0.810(4) 0.0246(3) d DUP A 1
P2A P Uani 0.6112(4) 0.2810(3) 0.5798(6) 0.190(4) 0.0440(17) d DUP A 2
N1 N Uani 0.58345(12) 0.46598(9) 0.53453(15) 1.000 0.0259(6) d . . .
F1 F Uani 0.54756(18) 0.29482(17) 0.5339(3) 0.810(4) 0.0619(11) d DUP A 1
N2 N Uani 0.64368(14) 0.49854(8) 0.43004(19) 1.000 0.0245(7) d . . .
F2 F Uani 0.67811(14) 0.27370(14) 0.6490(2) 0.810(4) 0.0486(10) d DUP A 1
N3 N Uani 0.63590(13) 0.50777(9) 0.26658(18) 1.000 0.0228(7) d . . .
F3 F Uani 0.58335(13) 0.23377(11) 0.6301(3) 0.810(4) 0.0563(9) d DUP A 1
N4 N Uani 0.56070(12) 0.50032(7) 0.16438(15) 1.000 0.0219(6) d . . .
F4 F Uani 0.6467(2) 0.25880(17) 0.5073(2) 0.810(4) 0.0763(15) d DUP A 1
F5 F Uani 0.64165(15) 0.33790(11) 0.5583(3) 0.810(4) 0.0592(10) d DUP A 1
F6 F Uani 0.58054(18) 0.31267(14) 0.6771(2) 0.810(4) 0.0699(11) d DUP A 1
C1 C Uani 0.52955(14) 0.44404(11) 0.58810(19) 1.000 0.0306(8) d . . .
C2 C Uani 0.57827(15) 0.49006(11) 0.4520(2) 1.000 0.0216(7) d . . .
C3 C Uani 0.64891(15) 0.46050(13) 0.5622(2) 1.000 0.0338(9) d . . .
C4 C Uani 0.68683(15) 0.48075(12) 0.4965(2) 1.000 0.0334(9) d . . .
C5 C Uani 0.66622(13) 0.52610(10) 0.35110(18) 1.000 0.0255(7) d . . .
C6 C Uani 0.56903(16) 0.50151(8) 0.2567(2) 1.000 0.0201(8) d . . .
C7 C Uani 0.66781(15) 0.51164(11) 0.1829(2) 1.000 0.0286(8) d . . .
C8 C Uani 0.62047(15) 0.50650(10) 0.1180(2) 1.000 0.0289(7) d . . .
C9 C Uani 0.50000 0.50000 0.1110(3) 1.000 0.0295(11) d STP . .
C10 C Uani 0.58136(14) 0.38166(10) 0.3647(2) 1.000 0.0340(8) d . . .
C11 C Uani 0.47955(19) 0.38547(11) 0.2347(2) 1.000 0.0349(8) d . . .
C12 C Uani 0.44700(16) 0.37220(11) 0.4198(2) 1.000 0.0337(8) d . . .
F1A F Uani 0.5445(5) 0.3015(6) 0.5352(10) 0.190(4) 0.053(3) d DUP A 2
F2A F Uani 0.6777(5) 0.2603(5) 0.6236(9) 0.190(4) 0.052(3) d DUP A 2
F3A F Uani 0.5958(6) 0.2251(3) 0.5457(9) 0.190(4) 0.060(3) d DUP A 2
F4A F Uani 0.6514(5) 0.2958(5) 0.4931(7) 0.190(4) 0.059(3) d DUP A 2
F5A F Uani 0.6249(6) 0.3351(3) 0.6216(10) 0.190(4) 0.061(3) d DUP A 2
F6A F Uani 0.5707(5) 0.2673(5) 0.6706(7) 0.190(4) 0.059(3) d DUP A 2
N5 N Uani 0.2984(2) 0.36175(15) 0.2594(3) 1.000 0.0675(14) d . . .
C13 C Uani 0.2973(2) 0.35893(12) 0.1820(3) 1.000 0.0439(10) d . . .
C14 C Uani 0.2981(2) 0.35535(14) 0.0838(2) 1.000 0.0432(10) d . . .
H1A H Uiso 0.53070 0.45780 0.65030 1.000 0.0460 c RU . .
H1B H Uiso 0.53480 0.40720 0.59040 1.000 0.0460 c RU . .
H1C H Uiso 0.48710 0.45240 0.55950 1.000 0.0460 c RU . .
H3 H Uiso 0.66390 0.44530 0.61720 1.000 0.0410 c RU . .
H4 H Uiso 0.73380 0.48260 0.49560 1.000 0.0400 c RU . .
H5A H Uiso 0.71490 0.52290 0.34630 1.000 0.0310 c RU . .
H5B H Uiso 0.65550 0.56230 0.35900 1.000 0.0310 c RU . .
H7 H Uiso 0.71380 0.51690 0.17300 1.000 0.0340 c RU . .
H8 H Uiso 0.62670 0.50700 0.05370 1.000 0.0350 c RU . .
H9A H Uiso 0.49970 0.53020 0.07100 0.500 0.0350 c RUP . .
H9B H Uiso 0.50030 0.46980 0.07100 0.500 0.0350 c RUP . .
H10A H Uiso 0.59370 0.38420 0.42930 1.000 0.0510 c RU . .
H10B H Uiso 0.61450 0.39900 0.32720 1.000 0.0510 c RU . .
H10C H Uiso 0.57920 0.34600 0.34700 1.000 0.0510 c RU . .
H11A H Uiso 0.43450 0.39580 0.21830 1.000 0.0520 c RU . .
H11B H Uiso 0.48210 0.34850 0.23640 1.000 0.0520 c RU . .
H11C H Uiso 0.51070 0.39850 0.18910 1.000 0.0520 c RU . .
H12A H Uiso 0.45050 0.38370 0.48330 1.000 0.0510 c RU . .
H12B H Uiso 0.46080 0.33680 0.41590 1.000 0.0510 c RU . .
H12C H Uiso 0.40100 0.37540 0.39920 1.000 0.0510 c RU . .
H14A H Uiso 0.28470 0.32130 0.06530 1.000 0.0650 c RU . .
H14B H Uiso 0.34290 0.36220 0.06130 1.000 0.0650 c RU . .
H14C H Uiso 0.26730 0.38010 0.05800 1.000 0.0650 c RU . .

loop_
_atom_type_symbol
_atom_type_description
_atom_type_scat_dispersion_real
_atom_type_scat_dispersion_imag
_atom_type_scat_source
C C 0.0033 0.0016 ' International Tables Vol C Tables 4.2.6.8 and 6.1.1.4'
H H 0.0000 0.0000 ' International Tables Vol C Tables 4.2.6.8 and 6.1.1.4'
F F 0.0171 0.0103 ' International Tables Vol C Tables 4.2.6.8 and 6.1.1.4'
N N 0.0061 0.0033 ' International Tables Vol C Tables 4.2.6.8 and 6.1.1.4'
P P 0.1023 0.0942 ' International Tables Vol C Tables 4.2.6.8 and 6.1.1.4'
Ru Ru -1.2594 0.8363 ' International Tables Vol C Tables 4.2.6.8 and 6.1.1.4'

loop_
_geom_angle_atom_site_label_1
_geom_angle_atom_site_label_2
_geom_angle_atom_site_label_3
_geom_angle
_geom_angle_site_symmetry_1
_geom_angle_site_symmetry_3
_geom_angle_publ_flag
P1 Ru1 C2 85.09(8) . . yes
P1 Ru1 C6 88.16(6) . . yes
P1 Ru1 P1 172.45(3) . 2_665 yes
P1 Ru1 C2 99.87(8) . 2_665 yes
P1 Ru1 C6 86.35(6) . 2_665 yes
C2 Ru1 C6 87.95(12) . . yes
P1 Ru1 C2 99.87(8) 2_665 . yes
C2 Ru1 C2 98.63(11) . 2_665 yes
C2 Ru1 C6 169.99(11) . 2_665 yes
P1 Ru1 C6 86.35(6) 2_665 . yes
C2 Ru1 C6 169.99(11) 2_665 . yes
C6 Ru1 C6 86.60(12) . 2_665 yes
P1 Ru1 C2 85.09(8) 2_665 2_665 yes
P1 Ru1 C6 88.16(6) 2_665 2_665 yes
C2 Ru1 C6 87.95(12) 2_665 2_665 yes
Ru1 P1 C10 114.86(9) . . yes
Ru1 P1 C11 115.21(10) . . yes
Ru1 P1 C12 121.16(10) . . yes
C10 P1 C11 100.23(15) . . yes
C10 P1 C12 102.08(14) . . yes
C11 P1 C12 100.21(14) . . yes
F4 P2 F5 90.3(2) . . yes
F4 P2 F6 178.8(2) . . yes
F5 P2 F6 88.9(2) . . yes
F1 P2 F2 178.1(2) . . yes
F1 P2 F3 90.5(2) . . yes
F1 P2 F4 91.4(2) . . yes
F1 P2 F5 90.0(2) . . yes
F1 P2 F6 89.5(2) . . yes
F2 P2 F3 87.63(19) . . yes
F2 P2 F4 89.0(2) . . yes
F2 P2 F5 91.8(2) . . yes
F2 P2 F6 90.13(18) . . yes
F3 P2 F4 94.0(2) . . yes
F3 P2 F5 175.7(2) . . yes
F3 P2 F6 86.8(2) . . yes
F4A P2A F6A 178.2(8) . . yes
F5A P2A F6A 88.5(8) . . yes
F2A P2A F4A 88.5(7) . . yes
F1A P2A F2A 179.6(8) . . yes
F1A P2A F3A 91.3(8) . . yes
F1A P2A F4A 91.2(8) . . yes
F1A P2A F5A 89.9(8) . . yes
F1A P2A F6A 89.2(7) . . yes
F2A P2A F3A 88.4(8) . . yes
F3A P2A F4A 94.6(8) . . yes
F2A P2A F5A 90.5(8) . . yes
F2A P2A F6A 91.1(7) . . yes
F4A P2A F5A 89.8(8) . . yes
F3A P2A F5A 175.4(9) . . yes
F3A P2A F6A 87.1(8) . . yes
C2 N1 C3 112.2(2) . . yes
C1 N1 C2 126.9(2) . . yes
C1 N1 C3 120.7(2) . . yes
C2 N2 C5 124.9(3) . . yes
C4 N2 C5 122.4(3) . . yes
C2 N2 C4 112.5(3) . . yes
C6 N3 C7 112.0(3) . . yes
C5 N3 C6 122.9(2) . . yes
C5 N3 C7 121.8(2) . . yes
C6 N4 C8 111.9(2) . . yes
C8 N4 C9 118.0(2) . . yes
C6 N4 C9 129.6(3) . . yes
Ru1 C2 N1 133.6(2) . . yes
N1 C2 N2 102.0(2) . . yes
Ru1 C2 N2 123.0(2) . . yes
N1 C3 C4 107.0(3) . . yes
N2 C4 C3 106.2(3) . . yes
N2 C5 N3 112.2(2) . . yes
Ru1 C6 N4 129.6(2) . . yes
N3 C6 N4 103.3(3) . . yes
Ru1 C6 N3 127.0(2) . . yes
N3 C7 C8 106.5(3) . . yes
N4 C8 C7 106.4(3) . . yes
N4 C9 N4 115.0(3) . 2_665 yes
N1 C1 H1A 109.00 . . no
N1 C1 H1C 109.00 . . no
H1A C1 H1B 110.00 . . no
N1 C1 H1B 109.00 . . no
H1B C1 H1C 109.00 . . no
H1A C1 H1C 109.00 . . no
N1 C3 H3 126.00 . . no
C4 C3 H3 127.00 . . no
N2 C4 H4 127.00 . . no
C3 C4 H4 127.00 . . no
N2 C5 H5A 109.00 . . no
N3 C5 H5B 109.00 . . no
N2 C5 H5B 109.00 . . no
N3 C5 H5A 109.00 . . no
H5A C5 H5B 108.00 . . no
C8 C7 H7 127.00 . . no
N3 C7 H7 127.00 . . no
N4 C8 H8 127.00 . . no
C7 C8 H8 127.00 . . no
N4 C9 H9B 108.00 . . no
N4 C9 H9A 109.00 . . no
N4 C9 H9B 109.00 2_665 . no
H9A C9 H9B 108.00 . . no
N4 C9 H9A 108.00 2_665 . no
P1 C10 H10B 109.00 . . no
P1 C10 H10A 109.00 . . no
H10A C10 H10C 109.00 . . no
P1 C10 H10C 109.00 . . no
H10A C10 H10B 110.00 . . no
H10B C10 H10C 109.00 . . no
P1 C11 H11C 109.00 . . no
P1 C11 H11A 110.00 . . no
P1 C11 H11B 109.00 . . no
H11B C11 H11C 110.00 . . no
H11A C11 H11B 109.00 . . no
H11A C11 H11C 109.00 . . no
H12B C12 H12C 110.00 . . no
P1 C12 H12A 109.00 . . no
P1 C12 H12B 109.00 . . no
P1 C12 H12C 110.00 . . no
H12A C12 H12B 109.00 . . no
H12A C12 H12C 109.00 . . no
N5 C13 C14 178.2(4) . . yes
C13 C14 H14A 109.00 . . no
C13 C14 H14B 109.00 . . no
C13 C14 H14C 109.00 . . no
H14A C14 H14B 109.00 . . no
H14A C14 H14C 109.00 . . no
H14B C14 H14C 109.00 . . no

loop_
_geom_bond_atom_site_label_1
_geom_bond_atom_site_label_2
_geom_bond_distance
_geom_bond_site_symmetry_2
_geom_bond_publ_flag
Ru1 P1 2.3612(5) . yes
Ru1 C2 2.113(3) . yes
Ru1 C6 2.034(3) . yes
Ru1 P1 2.3612(5) 2_665 yes
Ru1 C2 2.113(3) 2_665 yes
Ru1 C6 2.034(3) 2_665 yes
P1 C10 1.823(3) . yes
P1 C11 1.830(3) . yes
P1 C12 1.832(3) . yes
P2 F5 1.584(3) . yes
P2 F6 1.606(4) . yes
P2 F3 1.594(3) . yes
P2 F1 1.590(4) . yes
P2 F2 1.589(3) . yes
P2 F4 1.555(4) . yes
P2A F1A 1.592(14) . yes
P2A F6A 1.602(13) . yes
P2A F3A 1.592(12) . yes
P2A F4A 1.556(13) . yes
P2A F2A 1.586(14) . yes
P2A F5A 1.581(12) . yes
N1 C2 1.370(4) . yes
N1 C3 1.390(4) . yes
N1 C1 1.462(4) . yes
N2 C5 1.440(4) . yes
N2 C2 1.378(4) . yes
N2 C4 1.388(4) . yes
N3 C5 1.463(4) . yes
N3 C6 1.368(4) . yes
N3 C7 1.388(4) . yes
N4 C6 1.362(4) . yes
N4 C8 1.394(4) . yes
N4 C9 1.454(3) . yes
C3 C4 1.341(4) . no
C7 C8 1.354(4) . no
C1 H1C 0.9800 . no
C1 H1A 0.9800 . no
C1 H1B 0.9800 . no
C3 H3 0.9500 . no
C4 H4 0.9500 . no
C5 H5A 0.9900 . no
C5 H5B 0.9900 . no
C7 H7 0.9500 . no
C8 H8 0.9500 . no
C9 H9B 0.9900 . no
C9 H9A 0.9900 . no
C10 H10A 0.9800 . no
C10 H10B 0.9800 . no
C10 H10C 0.9800 . no
C11 H11A 0.9800 . no
C11 H11C 0.9800 . no
C11 H11B 0.9800 . no
C12 H12B 0.9800 . no
C12 H12C 0.9800 . no
C12 H12A 0.9800 . no
N5 C13 1.135(6) . yes
C13 C14 1.440(5) . no
C14 H14A 0.9800 . no
C14 H14B 0.9800 . no
C14 H14C 0.9800 . no

loop_
_geom_torsion_atom_site_label_1
_geom_torsion_atom_site_label_2
_geom_torsion_atom_site_label_3
_geom_torsion_atom_site_label_4
_geom_torsion
_geom_torsion_site_symmetry_1
_geom_torsion_site_symmetry_4
_geom_torsion_publ_flag
C2 Ru1 P1 C10 -30.72(14) . . no
C2 Ru1 P1 C11 -146.47(16) . . no
C2 Ru1 P1 C12 92.63(14) . . no
C6 Ru1 P1 C10 57.38(14) . . no
C6 Ru1 P1 C11 -58.37(16) . . no
C6 Ru1 P1 C12 -179.27(15) . . no
C2 Ru1 P1 C10 -128.65(14) 2_665 . no
C2 Ru1 P1 C11 115.61(16) 2_665 . no
C2 Ru1 P1 C12 -5.30(15) 2_665 . no
C6 Ru1 P1 C10 144.08(14) 2_665 . no
C6 Ru1 P1 C11 28.34(16) 2_665 . no
C6 Ru1 P1 C12 -92.57(15) 2_665 . no
P1 Ru1 C2 N1 -61.2(3) . . no
P1 Ru1 C2 N2 103.0(2) . . no
C6 Ru1 C2 N1 -149.5(3) . . no
C6 Ru1 C2 N2 14.7(2) . . no
P1 Ru1 C2 N1 124.6(3) 2_665 . no
P1 Ru1 C2 N2 -71.2(2) 2_665 . no
C2 Ru1 C2 N1 38.1(3) 2_665 . no
C2 Ru1 C2 N2 -157.7(2) 2_665 . no
P1 Ru1 C6 N3 -100.2(2) . . no
P1 Ru1 C6 N4 85.00(19) . . no
C2 Ru1 C6 N3 -15.1(2) . . no
C2 Ru1 C6 N4 170.2(2) . . no
P1 Ru1 C6 N3 85.0(2) 2_665 . no
P1 Ru1 C6 N4 -89.82(19) 2_665 . no
C6 Ru1 C6 N3 173.3(2) 2_665 . no
C6 Ru1 C6 N4 -1.5(2) 2_665 . no
C1 N1 C2 Ru1 -8.3(4) . . no
C1 N1 C2 N2 -174.8(2) . . no
C3 N1 C2 Ru1 167.1(2) . . no
C3 N1 C2 N2 0.6(3) . . no
C1 N1 C3 C4 175.1(3) . . no
C2 N1 C3 C4 -0.7(4) . . no
C4 N2 C2 Ru1 -168.8(2) . . no
C4 N2 C2 N1 -0.4(3) . . no
C5 N2 C2 Ru1 15.8(4) . . no
C5 N2 C2 N1 -175.8(2) . . no
C2 N2 C4 C3 0.0(3) . . no
C5 N2 C4 C3 175.6(3) . . no
C2 N2 C5 N3 -51.3(3) . . no
C4 N2 C5 N3 133.7(3) . . no
C6 N3 C5 N2 50.6(3) . . no
C7 N3 C5 N2 -151.7(3) . . no
C5 N3 C6 Ru1 -14.8(3) . . no
C5 N3 C6 N4 161.1(2) . . no
C7 N3 C6 Ru1 -174.37(18) . . no
C7 N3 C6 N4 1.5(3) . . no
C5 N3 C7 C8 -161.4(2) . . no
C6 N3 C7 C8 -1.5(3) . . no
C8 N4 C6 Ru1 174.75(17) . . no
C8 N4 C6 N3 -1.0(3) . . no
C9 N4 C6 Ru1 3.2(3) . . no
C9 N4 C6 N3 -172.50(18) . . no
C6 N4 C8 C7 0.1(3) . . no
C9 N4 C8 C7 172.73(19) . . no
C6 N4 C9 N4 -1.7(2) . 2_665 no
C8 N4 C9 N4 -172.76(17) . 2_665 no
N1 C3 C4 N2 0.4(3) . . no
N3 C7 C8 N4 0.8(3) . . no
